data_7217577
loop_
_publ_author_name
'Zhang, Xiao-min'
'Ning, Yang'
'Meng, Li-na'
'Li, Jian-qiang'
'Luo, Ming-biao'
'Luo, Feng'

_publ_section_title
;
 Constructing various metal--organic frameworks by mixed
 pyridine--acylamide and carboxylate ligands: ring-like or helical
 building blocks
;
_journal_issue 32
_journal_name_full CrystEngComm
_journal_page_first 7440
_journal_paper_doi 10.1039/C4CE00796D
_journal_volume 16
_journal_year 2014
_chemical_formula_sum 'C36 H28 N4 O9 Zn'
_chemical_formula_weight 725.99
_chemical_name_systematic
; 
 ? 
;
_space_group_IT_number 14
_symmetry_cell_setting monoclinic
_symmetry_space_group_name_Hall '-P 2ybc'
_symmetry_space_group_name_H-M 'P 1 21/c 1'
_atom_sites_solution_hydrogens geom
_atom_sites_solution_primary direct
_atom_sites_solution_secondary difmap
_audit_creation_method SHELXL-97
_cell_angle_alpha 90.00
_cell_angle_beta 107.6760(10)
_cell_angle_gamma 90.00
_cell_formula_units_Z 4
_cell_length_a 11.4423(3)
_cell_length_b 13.6677(4)
_cell_length_c 21.4571(5)
_cell_measurement_reflns_used 9978
_cell_measurement_temperature 296(2)
_cell_measurement_theta_max 27.50
_cell_measurement_theta_min 2.49
_cell_volume 3197.25(15)
_computing_cell_refinement 'Bruker SMART'
_computing_data_collection 'Bruker SMART'
_computing_data_reduction 'Bruker SAINT'
_computing_molecular_graphics 'Bruker SHELXTL'
_computing_publication_material 'Bruker SHELXTL'
_computing_structure_refinement 'SHELXL-97 (Sheldrick, 1997)'
_computing_structure_solution 'SHELXS-97 (Sheldrick, 1990)'
_diffrn_ambient_temperature 296(2)
_diffrn_measured_fraction_theta_full 0.999
_diffrn_measured_fraction_theta_max 0.999
_diffrn_measurement_device_type 'CCD area detector'
_diffrn_measurement_method 'phi and omega scans'
_diffrn_radiation_monochromator graphite
_diffrn_radiation_source 'fine-focus sealed tube'
_diffrn_radiation_type MoK\a
_diffrn_radiation_wavelength 0.71073
_diffrn_reflns_av_R_equivalents 0.0301
_diffrn_reflns_av_sigmaI/netI 0.0298
_diffrn_reflns_limit_h_max 13
_diffrn_reflns_limit_h_min -13
_diffrn_reflns_limit_k_max 16
_diffrn_reflns_limit_k_min -12
_diffrn_reflns_limit_l_max 22
_diffrn_reflns_limit_l_min -25
_diffrn_reflns_number 23260
_diffrn_reflns_theta_full 25.00
_diffrn_reflns_theta_max 25.00
_diffrn_reflns_theta_min 1.79
_exptl_absorpt_coefficient_mu 0.834
_exptl_absorpt_correction_T_max 0.8001
_exptl_absorpt_correction_T_min 0.7055
_exptl_absorpt_correction_type multi-scan
_exptl_crystal_colour yellow
_exptl_crystal_density_diffrn 1.508
_exptl_crystal_density_method 'not measured'
_exptl_crystal_description block
_exptl_crystal_F_000 1496
_exptl_crystal_size_max 0.45
_exptl_crystal_size_mid 0.36
_exptl_crystal_size_min 0.28
_refine_diff_density_max 0.890
_refine_diff_density_min -0.374
_refine_diff_density_rms 0.052
_refine_ls_extinction_method none
_refine_ls_goodness_of_fit_ref 1.136
_refine_ls_hydrogen_treatment refU
_refine_ls_matrix_type full
_refine_ls_number_parameters 475
_refine_ls_number_reflns 5625
_refine_ls_number_restraints 6
_refine_ls_restrained_S_all 1.136
_refine_ls_R_factor_all 0.0459
_refine_ls_R_factor_gt 0.0419
_refine_ls_shift/su_max 0.001
_refine_ls_shift/su_mean 0.000
_refine_ls_structure_factor_coef Fsqd
_refine_ls_weighting_details 'calc w=1/[\s^2^(Fo^2^)+(0.0321P)^2^+3.0088P] where P=(Fo^2^+2Fc^2^)/3'
_refine_ls_weighting_scheme calc
_refine_ls_wR_factor_gt 0.1001
_refine_ls_wR_factor_ref 0.1026
_reflns_number_gt 5208
_reflns_number_total 5625
_reflns_threshold_expression >2sigma(I)
_cod_duplicate_entry 7216390
_cod_data_source_file c4ce00796d2.cif
_cod_data_source_block 1
_cod_depositor_comments
;
The following automatic conversions were performed:

'_symmetry_cell_setting' value 'Monoclinic' changed to 'monoclinic'
according to
/usr/data/users/saulius/crontab/automatic-downloads/current/RSC/lib/dictionaries/cif_core.dic
dictionary named 'cif_core.dic' version 2.4.2 from
2011-04-26.

'_refine_ls_hydrogen_treatment' value 'refu' changed to
'refU' according to
/usr/data/users/saulius/crontab/automatic-downloads/current/RSC/lib/dictionaries/cif_core.dic
dictionary named 'cif_core.dic' version 2.4.2 from 2011-04-26.

Automatic conversion script
Id: cif_fix_values 2281 2013-09-26 08:29:07Z andrius 
;
_cod_original_sg_symbol_H-M P21/c
_cod_database_code 7217577

loop_
_symmetry_equiv_pos_as_xyz
'x, y, z'
'-x, y+1/2, -z+1/2'
'-x, -y, -z'
'x, -y-1/2, z-1/2'

loop_
_atom_site_label
_atom_site_type_symbol
_atom_site_fract_x
_atom_site_fract_y
_atom_site_fract_z
_atom_site_U_iso_or_equiv
_atom_site_adp_type
_atom_site_occupancy
_atom_site_symmetry_multiplicity
_atom_site_calc_flag
_atom_site_refinement_flags
C1 C 0.7183(2) 0.68098(19) -0.02042(12) 0.0317(6) Uani 1 1 d .
C2 C 0.8939(2) 0.65074(19) 0.07824(12) 0.0306(5) Uani 1 1 d .
C3 C 0.3306(3) 0.4406(2) 0.35656(13) 0.0375(6) Uani 1 1 d .
C4 C 0.8563(2) 0.66165(19) 0.19040(12) 0.0322(6) Uani 1 1 d .
C5 C -0.0443(3) 0.4058(2) 0.24298(14) 0.0407(7) Uani 1 1 d .
C6 C 0.8446(2) 0.65505(19) 0.00831(12) 0.0305(5) Uani 1 1 d .
C7 C 0.1989(2) 0.42925(19) 0.31617(12) 0.0341(6) Uani 1 1 d .
C8 C 0.5094(2) 0.3189(2) 0.23213(12) 0.0367(6) Uani 1 1 d .
H8 H 0.4477 0.3658 0.2249 0.044 Uiso 1 1 calc R
C9 C 0.8153(2) 0.67212(18) 0.11699(11) 0.0303(6) Uani 1 1 d .
C10 C 0.6958(2) 0.5460(2) 0.29328(12) 0.0347(6) Uani 1 1 d .
H10 H 0.6353 0.5197 0.2579 0.042 Uiso 1 1 calc R
C11 C 0.0437(3) 0.4104(2) 0.21164(13) 0.0409(7) Uani 1 1 d .
H11 H 0.0217 0.4067 0.1663 0.049 Uiso 1 1 calc R
C12 C 0.6977(2) 0.7035(2) 0.08719(12) 0.0342(6) Uani 1 1 d .
H12 H 0.6490 0.7227 0.1127 0.041 Uiso 1 1 calc R
C13 C 0.7770(2) 0.61236(19) 0.28077(12) 0.0329(6) Uani 1 1 d .
C14 C -0.2859(3) 0.4044(2) 0.09845(14) 0.0428(7) Uani 1 1 d .
H14 H -0.3085 0.4681 0.1046 0.051 Uiso 1 1 calc R
C15 C 0.1659(3) 0.4206(2) 0.24837(13) 0.0392(6) Uani 1 1 d .
H15 H 0.2262 0.4216 0.2275 0.047 Uiso 1 1 calc R
C16 C 1.0190(2) 0.6245(2) 0.10496(13) 0.0404(7) Uani 1 1 d .
H16 H 1.0525 0.6189 0.1501 0.048 Uiso 1 1 calc R
C17 C 0.5084(2) 0.2537(2) 0.18256(12) 0.0332(6) Uani 1 1 d .
C18 C 0.6496(2) 0.7073(2) 0.01875(12) 0.0351(6) Uani 1 1 d .
H18 H 0.5693 0.7282 -0.0002 0.042 Uiso 1 1 calc R
C19 C -0.3320(2) 0.3590(2) 0.03825(13) 0.0388(6) Uani 1 1 d .
H19 H -0.3857 0.3929 0.0037 0.047 Uiso 1 1 calc R
C20 C -0.2993(2) 0.2641(2) 0.02874(12) 0.0315(6) Uani 1 1 d .
C21 C 0.8636(3) 0.6536(2) 0.33382(13) 0.0416(7) Uani 1 1 d .
H21 H 0.9177 0.7008 0.3277 0.050 Uiso 1 1 calc R
C22 C -0.3521(2) 0.2165(2) -0.03658(12) 0.0346(6) Uani 1 1 d .
C23 C -0.0137(3) 0.4144(2) 0.31025(14) 0.0446(7) Uani 1 1 d .
H23 H -0.0743 0.4121 0.3309 0.053 Uiso 1 1 calc R
C24 C 0.6559(2) 0.6705(2) -0.09278(12) 0.0345(6) Uani 1 1 d .
C25 C 0.9236(3) 0.6366(2) -0.02977(13) 0.0376(6) Uani 1 1 d .
H25 H 0.8925 0.6398 -0.0751 0.045 Uiso 1 1 calc R
C26 C 0.1078(3) 0.4265(2) 0.34633(13) 0.0420(7) Uani 1 1 d .
H26 H 0.1287 0.4329 0.3915 0.050 Uiso 1 1 calc R
C27 C 0.7863(3) 0.5562(2) 0.40463(13) 0.0397(7) Uani 1 1 d .
H27 H 0.7908 0.5365 0.4468 0.048 Uiso 1 1 calc R
C28 C -0.2194(2) 0.2138(2) 0.08083(13) 0.0398(6) Uani 1 1 d .
H28 H -0.1978 0.1496 0.0752 0.048 Uiso 1 1 calc R
C29 C -0.2062(2) 0.3535(2) 0.14888(13) 0.0415(7) Uani 1 1 d .
C30 C 1.0912(3) 0.6075(2) 0.06620(15) 0.0473(8) Uani 1 1 d .
H30 H 1.1732 0.5910 0.0852 0.057 Uiso 1 1 calc R
C31 C 1.0441(3) 0.6144(2) -0.00165(15) 0.0452(7) Uani 1 1 d .
H31 H 1.0949 0.6039 -0.0276 0.054 Uiso 1 1 calc R
C32 C 0.6840(3) 0.2488(2) 0.30067(14) 0.0474(8) Uani 1 1 d .
H32 H 0.7458 0.2482 0.3406 0.057 Uiso 1 1 calc R
C33 C -0.1717(3) 0.2589(2) 0.14101(13) 0.0455(7) Uani 1 1 d .
H33 H -0.1172 0.2257 0.1756 0.055 Uiso 1 1 calc R
C34 C 0.8685(3) 0.6237(2) 0.39594(13) 0.0438(7) Uani 1 1 d .
H34 H 0.9278 0.6493 0.4321 0.053 Uiso 1 1 calc R
C35 C 0.5972(3) 0.1826(2) 0.19492(14) 0.0482(8) Uani 1 1 d .
H35 H 0.5971 0.1363 0.1632 0.058 Uiso 1 1 calc R
C36 C 0.6864(3) 0.1805(3) 0.25491(15) 0.0579(9) Uani 1 1 d .
H36 H 0.7475 0.1330 0.2640 0.069 Uiso 1 1 calc R
H1W H 0.582(3) 0.578(3) 0.4909(10) 0.065(11) Uiso 1 1 d D
H2W H 0.487(3) 0.552(3) 0.4453(17) 0.089(15) Uiso 1 1 d D
H3W H 0.526(3) 0.3869(18) 0.875(2) 0.085(15) Uiso 1 1 d D
H4W H 0.549(3) 0.475(2) 0.864(2) 0.099(17) Uiso 1 1 d D
H1M H 0.700(3) 0.616(2) 0.1889(14) 0.037(8) Uiso 1 1 d .
H2M H 0.427(3) 0.211(2) 0.0988(14) 0.032(8) Uiso 1 1 d .
N1 N 0.6992(2) 0.51765(17) 0.35335(10) 0.0345(5) Uani 1 1 d .
N2 N 0.5971(2) 0.31627(17) 0.29055(10) 0.0376(5) Uani 1 1 d .
N3 N 0.4214(2) 0.25581(18) 0.11979(11) 0.0354(5) Uani 1 1 d .
N4 N 0.7639(2) 0.63387(18) 0.21505(10) 0.0373(5) Uani 1 1 d .
O1 O 0.3538(2) 0.45879(19) 0.41569(9) 0.0573(6) Uani 1 1 d .
O2 O 0.41094(17) 0.43331(16) 0.32700(9) 0.0439(5) Uani 1 1 d .
O3 O -0.16864(18) 0.39888(18) 0.20990(10) 0.0575(7) Uani 1 1 d .
O4 O -0.31956(19) 0.12985(15) -0.04423(9) 0.0462(5) Uani 1 1 d .
O5 O -0.42646(19) 0.26088(16) -0.08155(9) 0.0495(5) Uani 1 1 d .
O6 O 0.67112(19) 0.59811(15) -0.12330(9) 0.0467(5) Uani 1 1 d .
O7 O 0.96047(17) 0.67652(16) 0.22516(9) 0.0449(5) Uani 1 1 d .
O8 O 0.5488(2) 0.58713(19) 0.45213(11) 0.0616(7) Uani 1 1 d D
O9 O 0.4891(2) 0.4368(2) 0.85791(14) 0.0666(7) Uani 1 1 d D
Zn1 Zn 0.58473(3) 0.40760(2) 0.366144(14) 0.03690(12) Uani 1 1 d .

loop_
_atom_site_aniso_label
_atom_site_aniso_U_11
_atom_site_aniso_U_22
_atom_site_aniso_U_33
_atom_site_aniso_U_23
_atom_site_aniso_U_13
_atom_site_aniso_U_12
C1 0.0343(14) 0.0331(14) 0.0245(12) 0.0024(10) 0.0039(10) -0.0009(11)
C2 0.0325(13) 0.0302(13) 0.0273(13) 0.0009(10) 0.0065(10) -0.0038(11)
C3 0.0392(16) 0.0329(14) 0.0320(14) 0.0023(11) -0.0015(12) -0.0039(12)
C4 0.0375(15) 0.0331(14) 0.0250(13) -0.0001(10) 0.0079(11) -0.0034(11)
C5 0.0331(15) 0.0449(17) 0.0366(15) -0.0153(12) -0.0009(12) 0.0045(12)
C6 0.0323(13) 0.0316(13) 0.0250(12) 0.0014(10) 0.0051(10) -0.0024(11)
C7 0.0339(14) 0.0340(14) 0.0288(13) -0.0024(11) 0.0011(11) -0.0004(11)
C8 0.0369(15) 0.0427(16) 0.0252(13) 0.0017(11) 0.0013(11) 0.0054(12)
C9 0.0346(14) 0.0309(13) 0.0229(12) 0.0014(10) 0.0049(10) -0.0046(11)
C10 0.0345(14) 0.0418(16) 0.0251(13) 0.0011(11) 0.0047(10) -0.0038(12)
C11 0.0396(16) 0.0512(18) 0.0255(13) -0.0082(12) 0.0002(11) 0.0020(13)
C12 0.0353(14) 0.0389(15) 0.0295(13) 0.0021(11) 0.0117(11) 0.0010(12)
C13 0.0358(14) 0.0357(14) 0.0264(13) -0.0001(11) 0.0083(11) -0.0008(11)
C14 0.0368(15) 0.0440(17) 0.0449(17) -0.0154(13) 0.0085(13) 0.0016(12)
C15 0.0378(15) 0.0471(17) 0.0299(14) -0.0043(12) 0.0063(11) -0.0010(13)
C16 0.0334(15) 0.0501(17) 0.0311(14) 0.0000(12) 0.0001(11) -0.0016(13)
C17 0.0320(14) 0.0373(15) 0.0255(13) 0.0032(11) 0.0019(10) -0.0029(11)
C18 0.0290(13) 0.0457(16) 0.0282(13) 0.0056(11) 0.0048(10) 0.0045(12)
C19 0.0339(14) 0.0407(16) 0.0367(15) -0.0069(12) 0.0029(11) 0.0007(12)
C20 0.0248(12) 0.0389(15) 0.0298(13) -0.0073(11) 0.0069(10) -0.0016(11)
C21 0.0479(17) 0.0449(17) 0.0322(14) -0.0042(12) 0.0123(12) -0.0136(13)
C22 0.0304(14) 0.0441(16) 0.0295(13) -0.0077(12) 0.0093(11) -0.0025(12)
C23 0.0394(16) 0.0565(19) 0.0359(15) -0.0141(13) 0.0086(12) 0.0019(13)
C24 0.0307(14) 0.0424(16) 0.0266(13) -0.0007(11) 0.0029(10) -0.0017(12)
C25 0.0411(15) 0.0441(16) 0.0271(13) 0.0005(11) 0.0094(11) -0.0004(13)
C26 0.0455(17) 0.0489(17) 0.0264(13) -0.0079(12) 0.0034(12) -0.0001(13)
C27 0.0464(16) 0.0477(17) 0.0231(13) -0.0015(11) 0.0076(11) -0.0038(13)
C28 0.0378(15) 0.0436(16) 0.0342(14) -0.0068(12) 0.0052(11) 0.0056(12)
C29 0.0273(13) 0.0598(19) 0.0347(15) -0.0211(13) 0.0054(11) -0.0034(13)
C30 0.0293(15) 0.062(2) 0.0468(17) -0.0017(15) 0.0051(13) -0.0004(14)
C31 0.0398(16) 0.0560(19) 0.0440(17) -0.0033(14) 0.0188(13) -0.0003(14)
C32 0.0402(16) 0.062(2) 0.0294(14) 0.0030(13) -0.0049(12) 0.0049(15)
C33 0.0366(15) 0.062(2) 0.0317(14) -0.0047(13) 0.0005(12) 0.0085(14)
C34 0.0487(17) 0.0510(18) 0.0279(14) -0.0081(12) 0.0060(12) -0.0133(14)
C35 0.0511(18) 0.0490(18) 0.0362(15) -0.0056(13) 0.0008(13) 0.0113(14)
C36 0.0512(19) 0.066(2) 0.0441(18) -0.0044(16) -0.0033(14) 0.0240(17)
N1 0.0376(12) 0.0400(13) 0.0248(11) 0.0016(9) 0.0079(9) -0.0026(10)
N2 0.0353(12) 0.0475(14) 0.0241(11) 0.0038(10) 0.0003(9) -0.0026(11)
N3 0.0396(13) 0.0363(13) 0.0235(11) -0.0044(10) -0.0005(9) 0.0037(10)
N4 0.0378(13) 0.0484(14) 0.0227(11) 0.0015(10) 0.0049(10) -0.0109(11)
O1 0.0511(13) 0.0845(17) 0.0268(11) -0.0061(10) -0.0025(9) -0.0157(12)
O2 0.0327(10) 0.0566(13) 0.0363(11) -0.0023(9) 0.0011(8) -0.0010(9)
O3 0.0311(11) 0.0899(18) 0.0445(12) -0.0376(12) 0.0012(9) 0.0047(11)
O4 0.0560(13) 0.0424(12) 0.0323(10) -0.0113(9) 0.0014(9) 0.0060(10)
O5 0.0492(12) 0.0615(14) 0.0298(10) -0.0042(9) 0.0000(9) 0.0138(10)
O6 0.0521(13) 0.0477(12) 0.0309(10) -0.0070(9) -0.0013(9) 0.0107(10)
O7 0.0373(11) 0.0662(14) 0.0271(10) -0.0011(9) 0.0038(8) -0.0108(10)
O8 0.0654(16) 0.0741(17) 0.0346(12) 0.0172(11) -0.0007(11) -0.0239(13)
O9 0.0501(15) 0.0583(16) 0.0773(18) 0.0130(14) -0.0017(13) -0.0008(13)
Zn1 0.03210(19) 0.0488(2) 0.02476(17) 0.00674(13) 0.00116(12) -0.00500(14)

loop_
_atom_type_symbol
_atom_type_description
_atom_type_scat_dispersion_real
_atom_type_scat_dispersion_imag
_atom_type_scat_source
C C 0.0033 0.0016 'International Tables Vol C Tables 4.2.6.8 and 6.1.1.4'
H H 0.0000 0.0000 'International Tables Vol C Tables 4.2.6.8 and 6.1.1.4'
O O 0.0106 0.0060 'International Tables Vol C Tables 4.2.6.8 and 6.1.1.4'
N N 0.0061 0.0033 'International Tables Vol C Tables 4.2.6.8 and 6.1.1.4'
Zn Zn 0.2839 1.4301 'International Tables Vol C Tables 4.2.6.8 and 6.1.1.4'

loop_
_geom_angle_atom_site_label_1
_geom_angle_atom_site_label_2
_geom_angle_atom_site_label_3
_geom_angle
_geom_angle_site_symmetry_1
_geom_angle_site_symmetry_3
C18 C1 C6 119.7(2) . .
C18 C1 C24 118.6(2) . .
C6 C1 C24 121.4(2) . .
C16 C2 C9 123.6(2) . .
C16 C2 C6 117.5(2) . .
C9 C2 C6 118.9(2) . .
O1 C3 O2 124.3(3) . .
O1 C3 C7 118.5(3) . .
O2 C3 C7 117.1(2) . .
O7 C4 N4 122.5(2) . .
O7 C4 C9 124.2(2) . .
N4 C4 C9 113.4(2) . .
C11 C5 C23 121.1(3) . .
C11 C5 O3 123.0(3) . .
C23 C5 O3 115.8(3) . .
C25 C6 C1 122.3(2) . .
C25 C6 C2 118.7(2) . .
C1 C6 C2 119.0(2) . .
C26 C7 C15 118.8(2) . .
C26 C7 C3 120.0(2) . .
C15 C7 C3 121.3(3) . .
N2 C8 C17 121.8(3) . .
N2 C8 H8 119.1 . .
C17 C8 H8 119.1 . .
C12 C9 C2 119.7(2) . .
C12 C9 C4 117.8(2) . .
C2 C9 C4 122.5(2) . .
N1 C10 C13 123.6(2) . .
N1 C10 H10 118.2 . .
C13 C10 H10 118.2 . .
C5 C11 C15 119.3(3) . .
C5 C11 H11 120.4 . .
C15 C11 H11 120.4 . .
C9 C12 C18 121.1(2) . .
C9 C12 H12 119.5 . .
C18 C12 H12 119.5 . .
C10 C13 C21 117.6(2) . .
C10 C13 N4 117.4(2) . .
C21 C13 N4 125.0(3) . .
C29 C14 C19 118.8(3) . .
C29 C14 H14 120.6 . .
C19 C14 H14 120.6 . .
C11 C15 C7 120.6(3) . .
C11 C15 H15 119.7 . .
C7 C15 H15 119.7 . .
C30 C16 C2 121.5(3) . .
C30 C16 H16 119.2 . .
C2 C16 H16 119.2 . .
C35 C17 C8 118.3(2) . .
C35 C17 N3 117.7(2) . .
C8 C17 N3 124.0(2) . .
C1 C18 C12 121.3(2) . .
C1 C18 H18 119.3 . .
C12 C18 H18 119.3 . .
C20 C19 C14 120.9(3) . .
C20 C19 H19 119.5 . .
C14 C19 H19 119.5 . .
C19 C20 C28 119.1(2) . .
C19 C20 C22 119.7(2) . .
C28 C20 C22 121.2(2) . .
C34 C21 C13 118.9(3) . .
C34 C21 H21 120.6 . .
C13 C21 H21 120.6 . .
O5 C22 O4 121.2(2) . .
O5 C22 C20 120.3(2) . .
O4 C22 C20 118.5(2) . .
C26 C23 C5 119.2(3) . .
C26 C23 H23 120.4 . .
C5 C23 H23 120.4 . .
O6 C24 N3 123.6(2) . 3_665
O6 C24 C1 121.8(2) . .
N3 C24 C1 114.6(2) 3_665 .
C31 C25 C6 121.5(2) . .
C31 C25 H25 119.2 . .
C6 C25 H25 119.2 . .
C23 C26 C7 120.9(3) . .
C23 C26 H26 119.5 . .
C7 C26 H26 119.5 . .
N1 C27 C34 121.3(2) . .
N1 C27 H27 119.3 . .
C34 C27 H27 119.3 . .
C33 C28 C20 120.4(3) . .
C33 C28 H28 119.8 . .
C20 C28 H28 119.8 . .
C14 C29 C33 121.7(2) . .
C14 C29 O3 117.1(3) . .
C33 C29 O3 121.0(3) . .
C16 C30 C31 120.9(3) . .
C16 C30 H30 119.5 . .
C31 C30 H30 119.5 . .
C25 C31 C30 119.8(3) . .
C25 C31 H31 120.1 . .
C30 C31 H31 120.1 . .
N2 C32 C36 122.5(3) . .
N2 C32 H32 118.7 . .
C36 C32 H32 118.7 . .
C29 C33 C28 119.1(3) . .
C29 C33 H33 120.5 . .
C28 C33 H33 120.5 . .
C27 C34 C21 120.2(3) . .
C27 C34 H34 119.9 . .
C21 C34 H34 119.9 . .
C17 C35 C36 119.3(3) . .
C17 C35 H35 120.3 . .
C36 C35 H35 120.3 . .
C32 C36 C35 119.1(3) . .
C32 C36 H36 120.4 . .
C35 C36 H36 120.4 . .
C10 N1 C27 118.2(2) . .
C10 N1 Zn1 120.34(17) . .
C27 N1 Zn1 121.16(18) . .
C32 N2 C8 118.8(2) . .
C32 N2 Zn1 120.92(17) . .
C8 N2 Zn1 120.03(19) . .
C24 N3 C17 127.2(2) 3_665 .
C24 N3 H2M 120(2) 3_665 .
C17 N3 H2M 112(2) . .
C4 N4 C13 125.8(2) . .
C4 N4 H1M 117(2) . .
C13 N4 H1M 115(2) . .
C3 O2 Zn1 126.89(17) . .
C5 O3 C29 119.1(2) . .
C22 O4 Zn1 105.74(16) . 4_465
H1W O8 H2W 102(2) . .
H3W O9 H4W 99(3) . .
O2 Zn1 O4 131.47(9) . 4_666
O2 Zn1 N1 114.72(9) . .
O4 Zn1 N1 97.57(8) 4_666 .
O2 Zn1 N2 94.26(9) . .
O4 Zn1 N2 117.06(9) 4_666 .
N1 Zn1 N2 97.87(9) . .

loop_
_geom_bond_atom_site_label_1
_geom_bond_atom_site_label_2
_geom_bond_distance
_geom_bond_site_symmetry_2
C1 C18 1.362(4) .
C1 C6 1.433(3) .
C1 C24 1.506(3) .
C2 C16 1.417(4) .
C2 C9 1.428(4) .
C2 C6 1.435(3) .
C3 O1 1.240(3) .
C3 O2 1.270(4) .
C3 C7 1.500(4) .
C4 O7 1.216(3) .
C4 N4 1.372(3) .
C4 C9 1.508(3) .
C5 C11 1.371(4) .
C5 C23 1.383(4) .
C5 O3 1.387(3) .
C6 C25 1.412(4) .
C7 C26 1.385(4) .
C7 C15 1.393(4) .
C8 N2 1.348(3) .
C8 C17 1.385(4) .
C8 H8 0.9300 .
C9 C12 1.371(4) .
C10 N1 1.335(3) .
C10 C13 1.382(4) .
C10 H10 0.9300 .
C11 C15 1.388(4) .
C11 H11 0.9300 .
C12 C18 1.404(3) .
C12 H12 0.9300 .
C13 C21 1.382(4) .
C13 N4 1.403(3) .
C14 C29 1.374(4) .
C14 C19 1.385(4) .
C14 H14 0.9300 .
C15 H15 0.9300 .
C16 C30 1.358(4) .
C16 H16 0.9300 .
C17 C35 1.373(4) .
C17 N3 1.412(3) .
C18 H18 0.9300 .
C19 C20 1.383(4) .
C19 H19 0.9300 .
C20 C28 1.392(4) .
C20 C22 1.496(3) .
C21 C34 1.379(4) .
C21 H21 0.9300 .
C22 O5 1.235(3) .
C22 O4 1.267(3) .
C23 C26 1.381(4) .
C23 H23 0.9300 .
C24 O6 1.228(3) .
C24 N3 1.349(3) 3_665
C25 C31 1.361(4) .
C25 H25 0.9300 .
C26 H26 0.9300 .
C27 N1 1.347(3) .
C27 C34 1.370(4) .
C27 H27 0.9300 .
C28 C33 1.384(4) .
C28 H28 0.9300 .
C29 C33 1.377(4) .
C29 O3 1.394(3) .
C30 C31 1.394(4) .
C30 H30 0.9300 .
C31 H31 0.9300 .
C32 N2 1.325(4) .
C32 C36 1.362(4) .
C32 H32 0.9300 .
C33 H33 0.9300 .
C34 H34 0.9300 .
C35 C36 1.379(4) .
C35 H35 0.9300 .
C36 H36 0.9300 .
N1 Zn1 2.067(2) .
N2 Zn1 2.085(2) .
N3 C24 1.349(3) 3_665
N3 H2M 0.78(3) .
N4 H1M 0.82(3) .
O2 Zn1 1.9414(19) .
O4 Zn1 1.9701(18) 4_465
O8 H1W 0.813(18) .
O8 H2W 0.832(18) .
O9 H3W 0.823(18) .
O9 H4W 0.835(19) .
Zn1 O4 1.9701(18) 4_666

loop_
_geom_torsion_atom_site_label_1
_geom_torsion_atom_site_label_2
_geom_torsion_atom_site_label_3
_geom_torsion_atom_site_label_4
_geom_torsion
_geom_torsion_site_symmetry_4
C18 C1 C6 C25 -173.5(3) .
C24 C1 C6 C25 12.5(4) .
C18 C1 C6 C2 4.4(4) .
C24 C1 C6 C2 -169.6(2) .
C16 C2 C6 C25 -2.2(4) .
C9 C2 C6 C25 178.2(2) .
C16 C2 C6 C1 179.8(2) .
C9 C2 C6 C1 0.2(4) .
O1 C3 C7 C26 -8.3(4) .
O2 C3 C7 C26 173.5(3) .
O1 C3 C7 C15 172.2(3) .
O2 C3 C7 C15 -6.1(4) .
C16 C2 C9 C12 175.4(3) .
C6 C2 C9 C12 -5.0(4) .
C16 C2 C9 C4 -4.5(4) .
C6 C2 C9 C4 175.0(2) .
O7 C4 C9 C12 -146.7(3) .
N4 C4 C9 C12 33.0(3) .
O7 C4 C9 C2 33.2(4) .
N4 C4 C9 C2 -147.1(2) .
C23 C5 C11 C15 2.1(5) .
O3 C5 C11 C15 177.8(3) .
C2 C9 C12 C18 5.4(4) .
C4 C9 C12 C18 -174.7(2) .
N1 C10 C13 C21 -2.3(4) .
N1 C10 C13 N4 178.8(3) .
C5 C11 C15 C7 -2.0(4) .
C26 C7 C15 C11 0.7(4) .
C3 C7 C15 C11 -179.8(3) .
C9 C2 C16 C30 -178.1(3) .
C6 C2 C16 C30 2.3(4) .
N2 C8 C17 C35 2.6(4) .
N2 C8 C17 N3 -177.5(3) .
C6 C1 C18 C12 -4.2(4) .
C24 C1 C18 C12 169.9(2) .
C9 C12 C18 C1 -0.7(4) .
C29 C14 C19 C20 0.3(5) .
C14 C19 C20 C28 0.4(4) .
C14 C19 C20 C22 179.1(3) .
C10 C13 C21 C34 3.0(4) .
N4 C13 C21 C34 -178.2(3) .
C19 C20 C22 O5 -1.5(4) .
C28 C20 C22 O5 177.2(3) .
C19 C20 C22 O4 179.2(3) .
C28 C20 C22 O4 -2.1(4) .
C11 C5 C23 C26 -0.8(5) .
O3 C5 C23 C26 -176.8(3) .
C18 C1 C24 O6 -131.2(3) .
C6 C1 C24 O6 42.8(4) .
C18 C1 C24 N3 45.7(4) 3_665
C6 C1 C24 N3 -140.2(3) 3_665
C1 C6 C25 C31 178.4(3) .
C2 C6 C25 C31 0.5(4) .
C5 C23 C26 C7 -0.6(5) .
C15 C7 C26 C23 0.7(4) .
C3 C7 C26 C23 -178.9(3) .
C19 C20 C28 C33 -1.1(4) .
C22 C20 C28 C33 -179.8(3) .
C19 C14 C29 C33 -0.3(5) .
C19 C14 C29 O3 -175.5(3) .
C2 C16 C30 C31 -0.6(5) .
C6 C25 C31 C30 1.3(5) .
C16 C30 C31 C25 -1.3(5) .
C14 C29 C33 C28 -0.4(5) .
O3 C29 C33 C28 174.6(3) .
C20 C28 C33 C29 1.1(5) .
N1 C27 C34 C21 -0.1(5) .
C13 C21 C34 C27 -1.9(5) .
C8 C17 C35 C36 -2.4(5) .
N3 C17 C35 C36 177.7(3) .
N2 C32 C36 C35 1.8(6) .
C17 C35 C36 C32 0.4(5) .
C13 C10 N1 C27 0.4(4) .
C13 C10 N1 Zn1 -173.7(2) .
C34 C27 N1 C10 0.9(4) .
C34 C27 N1 Zn1 174.9(2) .
C36 C32 N2 C8 -1.7(5) .
C36 C32 N2 Zn1 172.0(3) .
C17 C8 N2 C32 -0.5(4) .
C17 C8 N2 Zn1 -174.3(2) .
C35 C17 N3 C24 -164.9(3) 3_665
C8 C17 N3 C24 15.2(5) 3_665
O7 C4 N4 C13 -4.8(4) .
C9 C4 N4 C13 175.5(2) .
C10 C13 N4 C4 -151.1(3) .
C21 C13 N4 C4 30.1(4) .
O1 C3 O2 Zn1 20.6(4) .
C7 C3 O2 Zn1 -161.30(18) .
C11 C5 O3 C29 28.8(4) .
C23 C5 O3 C29 -155.3(3) .
C14 C29 O3 C5 -128.0(3) .
C33 C29 O3 C5 56.7(4) .
O5 C22 O4 Zn1 -2.4(3) 4_465
C20 C22 O4 Zn1 176.90(19) 4_465
C3 O2 Zn1 O4 8.8(3) 4_666
C3 O2 Zn1 N1 -118.1(2) .
C3 O2 Zn1 N2 141.2(2) .
C10 N1 Zn1 O2 -58.6(2) .
C27 N1 Zn1 O2 127.5(2) .
C10 N1 Zn1 O4 158.6(2) 4_666
C27 N1 Zn1 O4 -15.3(2) 4_666
C10 N1 Zn1 N2 39.8(2) .
C27 N1 Zn1 N2 -134.1(2) .
C32 N2 Zn1 O2 -155.5(2) .
C8 N2 Zn1 O2 18.2(2) .
C32 N2 Zn1 O4 -13.9(3) 4_666
C8 N2 Zn1 O4 159.8(2) 4_666
C32 N2 Zn1 N1 88.9(2) .
C8 N2 Zn1 N1 -97.5(2) .
